data_4500243
loop_
_publ_author_name
'Zheng, Xiao-Dan'
'Hua, Yan-Long'
'Xiong, Ren-Gen'
'Ge, Jia-Zhen'
'Lu, Tong-Bu'

_publ_section_title
;
 Cyano-Bridged Homochiral Heterometallic Helical Complexes: Synthesis,
 Structures, Magnetic and Dielectric Properties
;
_journal_issue 1
_journal_name_full 'Crystal Growth &amp; Design'
_journal_page_first 302
_journal_paper_doi 10.1021/cg101314j
_journal_volume 11
_journal_year 2011
_chemical_absolute_configuration ad
_chemical_formula_sum 'C21 H40 Fe N10 Ni O3'
_chemical_formula_weight 595.19
_chemical_name_systematic
; 
 ? 
;
_space_group_IT_number 169
_symmetry_cell_setting hexagonal
_symmetry_space_group_name_Hall 'P 61'
_symmetry_space_group_name_H-M 'P 61'
_atom_sites_solution_hydrogens geom
_atom_sites_solution_primary direct
_atom_sites_solution_secondary difmap
_audit_creation_method SHELXL-97
_cell_angle_alpha 90.00
_cell_angle_beta 90.00
_cell_angle_gamma 120.00
_cell_formula_units_Z 6
_cell_length_a 19.2199(6)
_cell_length_b 19.2199(6)
_cell_length_c 15.8463(7)
_cell_measurement_reflns_used 2874
_cell_measurement_temperature 153(2)
_cell_measurement_theta_max 27.25
_cell_measurement_theta_min 3.24
_cell_volume 5069.4(3)
_computing_structure_refinement 'SHELXL-97 (Sheldrick, 1997)'
_computing_structure_solution 'SHELXS-97 (Sheldrick, 1990)'
_diffrn_ambient_temperature 153(2)
_diffrn_measured_fraction_theta_full 0.994
_diffrn_measured_fraction_theta_max 0.994
_diffrn_measurement_device_type 'Rigaku RAXIS-RAPID Imaging Plate'
_diffrn_measurement_method \W
_diffrn_radiation_monochromator graphite
_diffrn_radiation_source 'fine-focus sealed tube'
_diffrn_radiation_type MoK\a
_diffrn_radiation_wavelength 0.71073
_diffrn_reflns_av_R_equivalents 0.0797
_diffrn_reflns_av_sigmaI/netI 0.0748
_diffrn_reflns_limit_h_max 15
_diffrn_reflns_limit_h_min -24
_diffrn_reflns_limit_k_max 23
_diffrn_reflns_limit_k_min -24
_diffrn_reflns_limit_l_max 20
_diffrn_reflns_limit_l_min -20
_diffrn_reflns_number 14771
_diffrn_reflns_theta_full 27.48
_diffrn_reflns_theta_max 27.48
_diffrn_reflns_theta_min 3.24
_exptl_absorpt_coefficient_mu 1.020
_exptl_absorpt_correction_T_max 0.8258
_exptl_absorpt_correction_T_min 0.7699
_exptl_absorpt_correction_type multi-scan
_exptl_absorpt_process_details Higashi,T.(1995).
_exptl_crystal_colour red
_exptl_crystal_density_diffrn 1.168
_exptl_crystal_density_method 'not measured'
_exptl_crystal_description wirelike
_exptl_crystal_F_000 1880
_exptl_crystal_size_max 0.34
_exptl_crystal_size_mid 0.12
_exptl_crystal_size_min 0.06
_refine_diff_density_max 0.787
_refine_diff_density_min -0.708
_refine_diff_density_rms 0.113
_refine_ls_abs_structure_details 'Flack H D (1983), Acta Cryst. A39, 876-881'
_refine_ls_abs_structure_Flack 0.11(3)
_refine_ls_extinction_method none
_refine_ls_goodness_of_fit_ref 1.084
_refine_ls_hydrogen_treatment constr
_refine_ls_matrix_type full
_refine_ls_number_parameters 323
_refine_ls_number_reflns 3989
_refine_ls_number_restraints 1
_refine_ls_restrained_S_all 1.084
_refine_ls_R_factor_all 0.0795
_refine_ls_R_factor_gt 0.0461
_refine_ls_shift/su_max 0.009
_refine_ls_shift/su_mean 0.000
_refine_ls_structure_factor_coef Fsqd
_refine_ls_weighting_details 'calc w=1/[\s^2^(Fo^2^)+(0.0528P)^2^+4.7566P] where P=(Fo^2^+2Fc^2^)/3'
_refine_ls_weighting_scheme calc
_refine_ls_wR_factor_gt 0.0997
_refine_ls_wR_factor_ref 0.1286
_reflns_number_gt 3055
_reflns_number_total 3989
_reflns_threshold_expression >2sigma(I)
_cod_data_source_file cg101314j_si_002.cif
_cod_data_source_block D-2
_cod_depositor_comments
;
The following automatic conversions were performed:

'_exptl_absorpt_correction_type' value 'MULTI-SCAN' changed to
'multi-scan' according to
/home/saulius/struct/CIF-dictionaries/cif_core.dic dictionary named
'cif_core.dic' version 2.4.1 from 2010-06-29.

Automatic conversion script
Id: cif_fix_values 1715 2011-07-08 13:25:40Z adriana 
;
_cod_original_sg_symbol_H-M P61
_cod_database_code 4500243

loop_
_symmetry_equiv_pos_as_xyz
'x, y, z'
'-y, x-y, z+1/3'
'-x+y, -x, z+2/3'
'-x, -y, z+1/2'
'y, -x+y, z+5/6'
'x-y, x, z+1/6'

loop_
_atom_site_label
_atom_site_type_symbol
_atom_site_fract_x
_atom_site_fract_y
_atom_site_fract_z
_atom_site_U_iso_or_equiv
_atom_site_adp_type
_atom_site_occupancy
_atom_site_symmetry_multiplicity
_atom_site_calc_flag
_atom_site_refinement_flags
C1 C 0.4024(4) 0.3867(4) 1.1048(4) 0.0322(15) Uani 1 1 d .
H1A H 0.4046 0.3555 1.0579 0.039 Uiso 1 1 calc R
H1B H 0.3849 0.3526 1.1544 0.039 Uiso 1 1 calc R
C2 C 0.4850(4) 0.4582(4) 1.1203(4) 0.0326(15) Uani 1 1 d .
H2A H 0.4833 0.4885 1.1684 0.039 Uiso 1 1 calc R
H2B H 0.5225 0.4397 1.1329 0.039 Uiso 1 1 calc R
C3 C 0.5904(4) 0.5850(4) 1.0573(4) 0.0287(14) Uani 1 1 d .
H3A H 0.5839 0.6158 1.1027 0.034 Uiso 1 1 calc R
C4 C 0.6579(4) 0.5669(5) 1.0831(4) 0.0411(18) Uani 1 1 d .
H4A H 0.6420 0.5343 1.1331 0.062 Uiso 1 1 calc R
H4B H 0.7066 0.6165 1.0940 0.062 Uiso 1 1 calc R
H4C H 0.6668 0.5388 1.0381 0.062 Uiso 1 1 calc R
C5 C 0.6186(4) 0.6373(4) 0.9782(4) 0.0355(16) Uani 1 1 d .
H5A H 0.6736 0.6793 0.9880 0.043 Uiso 1 1 calc R
H5B H 0.6198 0.6043 0.9326 0.043 Uiso 1 1 calc R
C6 C 0.5727(4) 0.6779(4) 0.9463(4) 0.0331(15) Uani 1 1 d .
C7 C 0.6197(5) 0.7317(5) 0.8699(5) 0.0432(18) Uani 1 1 d .
H7A H 0.6240 0.6991 0.8265 0.065 Uiso 1 1 calc R
H7B H 0.6725 0.7717 0.8877 0.065 Uiso 1 1 calc R
H7C H 0.5917 0.7575 0.8481 0.065 Uiso 1 1 calc R
C8 C 0.5675(5) 0.7327(4) 1.0151(5) 0.0421(17) Uani 1 1 d .
H8A H 0.5388 0.7008 1.0632 0.063 Uiso 1 1 calc R
H8B H 0.5396 0.7585 0.9928 0.063 Uiso 1 1 calc R
H8C H 0.6207 0.7728 1.0319 0.063 Uiso 1 1 calc R
C9 C 0.4843(4) 0.5736(4) 0.8434(4) 0.0296(14) Uani 1 1 d .
H9A H 0.5206 0.5524 0.8462 0.036 Uiso 1 1 calc R
H9B H 0.5005 0.6109 0.7965 0.036 Uiso 1 1 calc R
C10 C 0.3991(4) 0.5056(4) 0.8298(4) 0.0337(16) Uani 1 1 d .
H10A H 0.3632 0.5272 0.8249 0.040 Uiso 1 1 calc R
H10B H 0.3963 0.4778 0.7777 0.040 Uiso 1 1 calc R
C11 C 0.2882(4) 0.3842(4) 0.8970(4) 0.0329(15) Uani 1 1 d .
H11A H 0.2547 0.4090 0.9037 0.040 Uiso 1 1 calc R
C12 C 0.2684(5) 0.3410(5) 0.8112(4) 0.050(2) Uani 1 1 d .
H12A H 0.2807 0.3795 0.7668 0.076 Uiso 1 1 calc R
H12B H 0.2123 0.3014 0.8092 0.076 Uiso 1 1 calc R
H12C H 0.2998 0.3153 0.8040 0.076 Uiso 1 1 calc R
C13 C 0.2678(5) 0.3239(4) 0.9669(5) 0.0409(17) Uani 1 1 d .
H13A H 0.3074 0.3068 0.9655 0.049 Uiso 1 1 calc R
H13B H 0.2164 0.2773 0.9531 0.049 Uiso 1 1 calc R
C14 C 0.2626(4) 0.3472(4) 1.0585(4) 0.0345(16) Uani 1 1 d .
C15 C 0.2041(5) 0.3780(5) 1.0686(5) 0.0430(18) Uani 1 1 d .
H15A H 0.2211 0.4248 1.0340 0.065 Uiso 1 1 calc R
H15B H 0.2029 0.3918 1.1266 0.065 Uiso 1 1 calc R
H15C H 0.1514 0.3371 1.0515 0.065 Uiso 1 1 calc R
C16 C 0.2344(5) 0.2722(5) 1.1141(5) 0.048(2) Uani 1 1 d .
H16A H 0.2711 0.2523 1.1081 0.072 Uiso 1 1 calc R
H16B H 0.1817 0.2315 1.0968 0.072 Uiso 1 1 calc R
H16C H 0.2330 0.2860 1.1720 0.072 Uiso 1 1 calc R
C17 C 0.2941(4) 0.5920(4) 0.9744(4) 0.0257(13) Uani 1 1 d .
C18 C 0.1503(4) 0.5541(4) 1.0221(4) 0.0287(14) Uani 1 1 d .
C19 C 0.2699(4) 0.6929(4) 1.0767(4) 0.0287(14) Uani 1 1 d .
C20 C 0.1568(4) 0.6853(5) 0.9652(4) 0.0354(16) Uani 1 1 d .
C21 C 0.1849(4) 0.5945(4) 0.8579(4) 0.0253(13) Uani 1 1 d .
Fe1 Fe 0.23369(5) 0.64818(5) 0.96322(5) 0.0235(2) Uani 1 1 d .
N1 N 0.3438(3) 0.4137(3) 1.0856(3) 0.0299(12) Uani 1 1 d .
H1C H 0.3351 0.4312 1.1358 0.036 Uiso 1 1 calc R
N2 N 0.5128(3) 0.5109(3) 1.0440(3) 0.0282(12) Uani 1 1 d .
H2C H 0.5201 0.4828 1.0022 0.034 Uiso 1 1 calc R
N3 N 0.4889(3) 0.6161(3) 0.9230(3) 0.0290(12) Uani 1 1 d .
H3B H 0.4633 0.6442 0.9120 0.035 Uiso 1 1 calc R
N4 N 0.3736(3) 0.4484(3) 0.9013(3) 0.0297(12) Uani 1 1 d .
H4D H 0.4036 0.4239 0.8989 0.036 Uiso 1 1 calc R
N5 N 0.3279(3) 0.5579(3) 0.9841(3) 0.0295(12) Uani 1 1 d .
N6 N 0.1018(3) 0.4983(4) 1.0569(4) 0.0360(14) Uani 1 1 d .
N7 N 0.2923(4) 0.7198(4) 1.1421(4) 0.0387(14) Uani 1 1 d .
N8 N 0.1092(4) 0.7058(5) 0.9608(4) 0.0520(18) Uani 1 1 d .
N10 N 0.3026(3) 0.7305(3) 0.9173(3) 0.0306(12) Uani 1 1 d .
N9 N 0.1575(3) 0.5727(3) 0.7929(3) 0.0275(11) Uani 1 1 d .
Ni1 Ni 0.41204(5) 0.52353(5) 1.00896(4) 0.02450(19) Uani 1 1 d .
O1 O 0.3478(4) 0.7909(3) 0.8867(4) 0.0523(15) Uani 1 1 d .
O2'W O 0.162(8) 0.112(8) 0.478(9) 0.33(6) Uiso 0.20 1 d P
O1W O 0.1417(16) 0.2254(17) 0.3847(19) 0.316(13) Uiso 0.95 1 d P
O2W O 0.172(4) 0.169(4) 0.632(4) 0.35(3) Uiso 0.45 1 d P
O3W O 0.898(5) 0.870(5) 0.793(6) 0.38(4) Uiso 0.40 1 d P

loop_
_atom_site_aniso_label
_atom_site_aniso_U_11
_atom_site_aniso_U_22
_atom_site_aniso_U_33
_atom_site_aniso_U_23
_atom_site_aniso_U_13
_atom_site_aniso_U_12
C1 0.040(4) 0.034(4) 0.029(3) 0.004(3) 0.003(3) 0.023(3)
C2 0.040(4) 0.042(4) 0.024(3) 0.005(3) 0.001(3) 0.026(3)
C3 0.029(3) 0.042(4) 0.022(3) -0.002(3) 0.001(3) 0.023(3)
C4 0.037(4) 0.061(5) 0.031(4) -0.005(4) -0.005(3) 0.029(4)
C5 0.037(4) 0.042(4) 0.028(3) -0.009(3) -0.004(3) 0.020(3)
C6 0.031(4) 0.036(4) 0.029(3) 0.005(3) 0.002(3) 0.014(3)
C7 0.046(5) 0.047(5) 0.035(4) 0.007(3) 0.010(3) 0.022(4)
C8 0.046(4) 0.037(4) 0.042(4) -0.004(4) -0.004(4) 0.020(3)
C9 0.036(4) 0.036(4) 0.017(3) 0.003(3) 0.005(3) 0.018(3)
C10 0.044(4) 0.041(4) 0.015(3) -0.004(3) 0.000(3) 0.020(3)
C11 0.040(4) 0.040(4) 0.025(3) -0.003(3) -0.001(3) 0.025(3)
C12 0.056(5) 0.051(5) 0.026(3) -0.005(3) -0.011(4) 0.013(4)
C13 0.045(4) 0.033(4) 0.035(4) -0.006(3) -0.006(4) 0.012(3)
C14 0.035(4) 0.030(4) 0.029(3) 0.001(3) -0.002(3) 0.009(3)
C15 0.035(4) 0.041(4) 0.048(4) 0.008(4) 0.008(4) 0.015(4)
C16 0.053(5) 0.042(4) 0.036(4) 0.000(3) -0.001(4) 0.014(4)
C17 0.027(3) 0.029(3) 0.017(3) 0.004(3) 0.002(2) 0.011(3)
C18 0.028(3) 0.039(4) 0.025(3) -0.003(3) 0.001(3) 0.021(3)
C19 0.033(4) 0.026(3) 0.025(3) 0.000(3) 0.000(3) 0.014(3)
C20 0.040(4) 0.051(4) 0.020(3) 0.003(3) 0.002(3) 0.026(4)
C21 0.019(3) 0.029(3) 0.024(3) 0.002(3) 0.003(3) 0.009(3)
Fe1 0.0244(5) 0.0291(5) 0.0176(4) -0.0006(4) -0.0002(4) 0.0137(4)
N1 0.038(3) 0.031(3) 0.024(3) 0.004(2) 0.004(2) 0.020(3)
N2 0.032(3) 0.035(3) 0.020(2) -0.004(2) -0.002(2) 0.018(3)
N3 0.032(3) 0.035(3) 0.020(2) 0.000(2) 0.001(2) 0.016(3)
N4 0.039(3) 0.033(3) 0.022(2) -0.003(2) -0.001(2) 0.022(3)
N5 0.036(3) 0.039(3) 0.023(3) 0.003(2) 0.000(2) 0.026(3)
N6 0.027(3) 0.045(4) 0.034(3) 0.006(3) 0.008(3) 0.016(3)
N7 0.049(4) 0.041(3) 0.028(3) -0.011(3) -0.010(3) 0.023(3)
N8 0.065(5) 0.080(5) 0.038(3) 0.008(4) 0.006(3) 0.057(4)
N10 0.035(3) 0.030(3) 0.027(3) -0.005(2) -0.001(3) 0.016(3)
N9 0.025(3) 0.036(3) 0.023(3) -0.003(2) -0.003(2) 0.016(2)
Ni1 0.0306(4) 0.0306(4) 0.0168(3) -0.0010(3) -0.0002(3) 0.0187(4)
O1 0.062(4) 0.035(3) 0.049(3) 0.003(3) 0.016(3) 0.016(3)

loop_
_atom_type_symbol
_atom_type_description
_atom_type_scat_dispersion_real
_atom_type_scat_dispersion_imag
_atom_type_scat_source
C C 0.0033 0.0016 'International Tables Vol C Tables 4.2.6.8 and 6.1.1.4'
H H 0.0000 0.0000 'International Tables Vol C Tables 4.2.6.8 and 6.1.1.4'
N N 0.0061 0.0033 'International Tables Vol C Tables 4.2.6.8 and 6.1.1.4'
O O 0.0106 0.0060 'International Tables Vol C Tables 4.2.6.8 and 6.1.1.4'
Ni Ni 0.3393 1.1124 'International Tables Vol C Tables 4.2.6.8 and 6.1.1.4'
Fe Fe 0.3463 0.8444 'International Tables Vol C Tables 4.2.6.8 and 6.1.1.4'

loop_
_geom_angle_atom_site_label_1
_geom_angle_atom_site_label_2
_geom_angle_atom_site_label_3
_geom_angle
_geom_angle_site_symmetry_1
_geom_angle_site_symmetry_3
N1 C1 C2 110.5(5) . .
N1 C1 H1A 109.5 . .
C2 C1 H1A 109.5 . .
N1 C1 H1B 109.5 . .
C2 C1 H1B 109.5 . .
H1A C1 H1B 108.1 . .
N2 C2 C1 110.0(5) . .
N2 C2 H2A 109.7 . .
C1 C2 H2A 109.7 . .
N2 C2 H2B 109.7 . .
C1 C2 H2B 109.7 . .
H2A C2 H2B 108.2 . .
N2 C3 C5 111.9(5) . .
N2 C3 C4 112.1(6) . .
C5 C3 C4 107.6(6) . .
N2 C3 H3A 108.4 . .
C5 C3 H3A 108.4 . .
C4 C3 H3A 108.4 . .
C3 C4 H4A 109.5 . .
C3 C4 H4B 109.5 . .
H4A C4 H4B 109.5 . .
C3 C4 H4C 109.5 . .
H4A C4 H4C 109.5 . .
H4B C4 H4C 109.5 . .
C6 C5 C3 120.3(6) . .
C6 C5 H5A 107.2 . .
C3 C5 H5A 107.2 . .
C6 C5 H5B 107.2 . .
C3 C5 H5B 107.2 . .
H5A C5 H5B 106.9 . .
N3 C6 C5 110.2(6) . .
N3 C6 C7 111.9(6) . .
C5 C6 C7 107.9(6) . .
N3 C6 C8 107.6(6) . .
C5 C6 C8 111.3(6) . .
C7 C6 C8 108.0(6) . .
C6 C7 H7A 109.5 . .
C6 C7 H7B 109.5 . .
H7A C7 H7B 109.5 . .
C6 C7 H7C 109.5 . .
H7A C7 H7C 109.5 . .
H7B C7 H7C 109.5 . .
C6 C8 H8A 109.5 . .
C6 C8 H8B 109.5 . .
H8A C8 H8B 109.5 . .
C6 C8 H8C 109.5 . .
H8A C8 H8C 109.5 . .
H8B C8 H8C 109.5 . .
N3 C9 C10 109.8(5) . .
N3 C9 H9A 109.7 . .
C10 C9 H9A 109.7 . .
N3 C9 H9B 109.7 . .
C10 C9 H9B 109.7 . .
H9A C9 H9B 108.2 . .
N4 C10 C9 110.2(5) . .
N4 C10 H10A 109.6 . .
C9 C10 H10A 109.6 . .
N4 C10 H10B 109.6 . .
C9 C10 H10B 109.6 . .
H10A C10 H10B 108.1 . .
N4 C11 C13 111.1(6) . .
N4 C11 C12 111.2(6) . .
C13 C11 C12 109.7(6) . .
N4 C11 H11A 108.2 . .
C13 C11 H11A 108.2 . .
C12 C11 H11A 108.2 . .
C11 C12 H12A 109.5 . .
C11 C12 H12B 109.5 . .
H12A C12 H12B 109.5 . .
C11 C12 H12C 109.5 . .
H12A C12 H12C 109.5 . .
H12B C12 H12C 109.5 . .
C11 C13 C14 120.0(6) . .
C11 C13 H13A 107.3 . .
C14 C13 H13A 107.3 . .
C11 C13 H13B 107.3 . .
C14 C13 H13B 107.3 . .
H13A C13 H13B 106.9 . .
N1 C14 C15 107.1(6) . .
N1 C14 C13 109.1(6) . .
C15 C14 C13 112.5(6) . .
N1 C14 C16 111.2(6) . .
C15 C14 C16 108.9(6) . .
C13 C14 C16 108.1(6) . .
C14 C15 H15A 109.5 . .
C14 C15 H15B 109.5 . .
H15A C15 H15B 109.5 . .
C14 C15 H15C 109.5 . .
H15A C15 H15C 109.5 . .
H15B C15 H15C 109.5 . .
C14 C16 H16A 109.5 . .
C14 C16 H16B 109.5 . .
H16A C16 H16B 109.5 . .
C14 C16 H16C 109.5 . .
H16A C16 H16C 109.5 . .
H16B C16 H16C 109.5 . .
N5 C17 Fe1 177.1(5) . .
N6 C18 Fe1 179.1(6) . .
N7 C19 Fe1 178.8(7) . .
N8 C20 Fe1 175.4(6) . .
N9 C21 Fe1 170.8(6) . .
N10 Fe1 C20 92.8(3) . .
N10 Fe1 C21 94.2(3) . .
C20 Fe1 C21 87.4(3) . .
N10 Fe1 C17 99.0(3) . .
C20 Fe1 C17 168.1(3) . .
C21 Fe1 C17 92.7(3) . .
N10 Fe1 C18 176.7(3) . .
C20 Fe1 C18 84.8(3) . .
C21 Fe1 C18 87.9(3) . .
C17 Fe1 C18 83.3(3) . .
N10 Fe1 C19 92.6(3) . .
C20 Fe1 C19 89.6(3) . .
C21 Fe1 C19 172.7(3) . .
C17 Fe1 C19 88.9(3) . .
C18 Fe1 C19 85.1(3) . .
C1 N1 C14 114.0(5) . .
C1 N1 Ni1 104.7(4) . .
C14 N1 Ni1 121.5(4) . .
C1 N1 H1C 105.0 . .
C14 N1 H1C 105.0 . .
Ni1 N1 H1C 105.0 . .
C3 N2 C2 112.7(5) . .
C3 N2 Ni1 117.6(4) . .
C2 N2 Ni1 104.5(4) . .
C3 N2 H2C 107.2 . .
C2 N2 H2C 107.2 . .
Ni1 N2 H2C 107.2 . .
C9 N3 C6 113.1(5) . .
C9 N3 Ni1 104.9(4) . .
C6 N3 Ni1 121.7(4) . .
C9 N3 H3B 105.3 . .
C6 N3 H3B 105.3 . .
Ni1 N3 H3B 105.3 . .
C10 N4 C11 113.6(5) . .
C10 N4 Ni1 103.7(4) . .
C11 N4 Ni1 118.0(4) . .
C10 N4 H4D 107.0 . .
C11 N4 H4D 107.0 . .
Ni1 N4 H4D 107.0 . .
C17 N5 Ni1 166.0(6) . .
O1 N10 Fe1 175.0(6) . .
C21 N9 Ni1 151.9(5) . 3_564
N5 Ni1 N4 90.1(2) . .
N5 Ni1 N3 86.4(2) . .
N4 Ni1 N3 85.1(2) . .
N5 Ni1 N9 84.4(2) . 2_665
N4 Ni1 N9 168.8(2) . 2_665
N3 Ni1 N9 104.3(2) . 2_665
N5 Ni1 N2 169.0(2) . .
N4 Ni1 N2 99.1(2) . .
N3 Ni1 N2 88.4(2) . .
N9 Ni1 N2 87.4(2) 2_665 .
N5 Ni1 N1 102.9(2) . .
N4 Ni1 N1 87.3(2) . .
N3 Ni1 N1 167.9(2) . .
N9 Ni1 N1 84.3(2) 2_665 .
N2 Ni1 N1 83.6(2) . .

loop_
_geom_bond_atom_site_label_1
_geom_bond_atom_site_label_2
_geom_bond_distance
_geom_bond_site_symmetry_2
C1 N1 1.489(8) .
C1 C2 1.512(10) .
C1 H1A 0.9700 .
C1 H1B 0.9700 .
C2 N2 1.493(8) .
C2 H2A 0.9700 .
C2 H2B 0.9700 .
C3 N2 1.475(9) .
C3 C5 1.526(9) .
C3 C4 1.556(9) .
C3 H3A 0.9800 .
C4 H4A 0.9600 .
C4 H4B 0.9600 .
C4 H4C 0.9600 .
C5 C6 1.525(10) .
C5 H5A 0.9700 .
C5 H5B 0.9700 .
C6 N3 1.493(9) .
C6 C7 1.555(9) .
C6 C8 1.555(10) .
C7 H7A 0.9600 .
C7 H7B 0.9600 .
C7 H7C 0.9600 .
C8 H8A 0.9600 .
C8 H8B 0.9600 .
C8 H8C 0.9600 .
C9 N3 1.480(8) .
C9 C10 1.515(10) .
C9 H9A 0.9700 .
C9 H9B 0.9700 .
C10 N4 1.481(8) .
C10 H10A 0.9700 .
C10 H10B 0.9700 .
C11 N4 1.482(9) .
C11 C13 1.506(10) .
C11 C12 1.538(9) .
C11 H11A 0.9800 .
C12 H12A 0.9600 .
C12 H12B 0.9600 .
C12 H12C 0.9600 .
C13 C14 1.536(10) .
C13 H13A 0.9700 .
C13 H13B 0.9700 .
C14 N1 1.504(9) .
C14 C15 1.517(11) .
C14 C16 1.539(10) .
C15 H15A 0.9600 .
C15 H15B 0.9600 .
C15 H15C 0.9600 .
C16 H16A 0.9600 .
C16 H16B 0.9600 .
C16 H16C 0.9600 .
C17 N5 1.142(8) .
C17 Fe1 1.949(7) .
C18 N6 1.151(8) .
C18 Fe1 1.951(7) .
C19 N7 1.143(9) .
C19 Fe1 1.964(7) .
C20 N8 1.165(9) .
C20 Fe1 1.936(7) .
C21 N9 1.137(8) .
C21 Fe1 1.940(6) .
Fe1 N10 1.641(6) .
N1 Ni1 2.209(5) .
N1 H1C 0.9100 .
N2 Ni1 2.142(6) .
N2 H2C 0.9100 .
N3 Ni1 2.139(5) .
N3 H3B 0.9100 .
N4 Ni1 2.115(5) .
N4 H4D 0.9100 .
N5 Ni1 2.066(5) .
N10 O1 1.153(8) .
N9 Ni1 2.141(5) 3_564
Ni1 N9 2.141(5) 2_665

loop_
_geom_hbond_atom_site_label_D
_geom_hbond_atom_site_label_H
_geom_hbond_atom_site_label_A
_geom_hbond_distance_DH
_geom_hbond_distance_HA
_geom_hbond_distance_DA
_geom_hbond_angle_DHA
_geom_hbond_site_symmetry_A
N2 H2C N6 0.91 2.32 3.200(8) 163.0 5_554
N3 H3B N7 0.91 2.34 3.137(8) 146.1 3_564
N4 H4D N6 0.91 2.14 3.027(8) 165.7 5_554
